data_7706783
loop_
_publ_author_name
'Yang, Ming-Xing'
'Chen, Li-Juan'
'Ye, Yan-Zhu'
'Lin, Xing-Ye'
'Lin, Shen'

_publ_section_title
;
 Four 3D Co(ii) MOFs based on 2,4,6-tris(4-pyridyl)-1,3,5-triazine and
 polycarboxylic acid ligands and their derivatives as efficient
 electrocatalysts for oxygen reduction reaction.
;
_journal_issue 14
_journal_name_full 'Dalton transactions (Cambridge, England : 2003)'
_journal_page_first 4904
_journal_page_last 4913
_journal_paper_doi 10.1039/d1dt00005e
_journal_volume 50
_journal_year 2021
_chemical_formula_moiety 'C36 H30 Co3 N6 O18'
_chemical_formula_sum 'C36 H30 Co3 N6 O18'
_chemical_formula_weight 1011.45
_space_group_crystal_system monoclinic
_space_group_IT_number 14
_space_group_name_Hall '-P 2ybc'
_space_group_name_H-M_alt 'P 1 21/c 1'
_atom_sites_solution_hydrogens constr
_audit_creation_method SHELXL-2018/3
_audit_update_record
;
2020-12-31 deposited with the CCDC.	2021-03-04 downloaded from the CCDC.
;
_cell_angle_alpha 90
_cell_angle_beta 101.521(4)
_cell_angle_gamma 90
_cell_formula_units_Z 4
_cell_length_a 7.565(3)
_cell_length_b 29.760(10)
_cell_length_c 17.084(6)
_cell_measurement_reflns_used 15181
_cell_measurement_temperature 293(2)
_cell_measurement_theta_max 27.43
_cell_measurement_theta_min 2.53
_cell_volume 3769(2)
_computing_cell_refinement '(CrystalClear; Rigaku, 2002)'
_computing_data_collection '(CrystalClear; Rigaku, 2002)'
_computing_data_reduction '(CrystalClear; Rigaku, 2002)'
_computing_molecular_graphics 'Bruker SHELXTL'
_computing_publication_material 'Bruker SHELXTL'
_computing_structure_refinement 'SHELXL-2018/3 (Sheldrick, 2018)'
_computing_structure_solution 'SHELXL-2018/3 (Sheldrick, 2018)'
_diffrn_ambient_temperature 293(2)
_diffrn_detector_area_resol_mean 28.5714
_diffrn_measured_fraction_theta_full 0.996
_diffrn_measured_fraction_theta_max 0.996
_diffrn_measurement_device_type 'Rigaku Mercury CCD'
_diffrn_measurement_method '\w scan'
_diffrn_radiation_type MoK\a
_diffrn_radiation_wavelength 0.71073
_diffrn_reflns_av_R_equivalents 0.0634
_diffrn_reflns_av_unetI/netI 0.0673
_diffrn_reflns_Laue_measured_fraction_full 0.996
_diffrn_reflns_Laue_measured_fraction_max 0.996
_diffrn_reflns_limit_h_max 9
_diffrn_reflns_limit_h_min -9
_diffrn_reflns_limit_k_max 38
_diffrn_reflns_limit_k_min -38
_diffrn_reflns_limit_l_max 22
_diffrn_reflns_limit_l_min -22
_diffrn_reflns_number 29244
_diffrn_reflns_point_group_measured_fraction_full 0.996
_diffrn_reflns_point_group_measured_fraction_max 0.996
_diffrn_reflns_theta_full 25.242
_diffrn_reflns_theta_max 27.426
_diffrn_reflns_theta_min 2.528
_exptl_absorpt_coefficient_mu 1.397
_exptl_absorpt_correction_T_max 0.907
_exptl_absorpt_correction_T_min 0.874
_exptl_absorpt_correction_type multi-scan
_exptl_absorpt_process_details '(CrystalClear; Rigaku, 2002)'
_exptl_crystal_colour brown
_exptl_crystal_density_diffrn 1.783
_exptl_crystal_description column
_exptl_crystal_F_000 2052
_exptl_crystal_size_max 0.12
_exptl_crystal_size_mid 0.08
_exptl_crystal_size_min 0.07
_refine_diff_density_max 1.204
_refine_diff_density_min -0.911
_refine_diff_density_rms 0.084
_refine_ls_extinction_method none
_refine_ls_goodness_of_fit_ref 1.005
_refine_ls_hydrogen_treatment mixed
_refine_ls_matrix_type full
_refine_ls_number_parameters 553
_refine_ls_number_reflns 8560
_refine_ls_number_restraints 9
_refine_ls_restrained_S_all 1.032
_refine_ls_R_factor_all 0.0480
_refine_ls_R_factor_gt 0.0397
_refine_ls_shift/su_max 0.002
_refine_ls_shift/su_mean 0.000
_refine_ls_structure_factor_coef Fsqd
_refine_ls_weighting_details 'w=1/[\s^2^(Fo^2^)+(0.0583P)^2^] where P=(Fo^2^+2Fc^2^)/3'
_refine_ls_weighting_scheme calc
_refine_ls_wR_factor_gt 0.0989
_refine_ls_wR_factor_ref 0.1035
_reflns_Friedel_coverage 0.000
_reflns_number_gt 6968
_reflns_number_total 8560
_reflns_threshold_expression 'I > 2\s(I)'
_cod_data_source_file d1dt00005e2.cif
_cod_data_source_block C36H30Co3N6O18
_cod_depositor_comments
;
The following automatic conversions were performed:

data item '_exptl_absorpt_correction_type' value 'Multi-scan' was
changed to 'multi-scan' in accordance with the
/home/data/users/saulius/crontab/automatic-downloads/rss-feeds/RSC/lib/dictionaries/cif_core.dic
dictionary named 'cif_core.dic' version 2.4.2 last updated on
2011-04-26.

Automatic conversion script
Id: cif_fix_values 7556 2019-12-06 15:28:31Z antanas 

 Adding full bibliography for 7706780--7706783.cif.
;
_cod_original_sg_symbol_H-M 'P 21/c'
_cod_database_code 7706783
_shelx_shelxl_version_number 2018/3
_shelx_space_group_comment
;
The symmetry employed for this shelxl refinement is uniquely defined
by the following loop, which should always be used as a source of
symmetry information in preference to the above space-group names.
They are only intended as comments.
;

loop_
_space_group_symop_operation_xyz
'x, y, z'
'-x, y+1/2, -z+1/2'
'-x, -y, -z'
'x, -y-1/2, z-1/2'

loop_
_atom_site_label
_atom_site_type_symbol
_atom_site_fract_x
_atom_site_fract_y
_atom_site_fract_z
_atom_site_U_iso_or_equiv
_atom_site_adp_type
_atom_site_occupancy
_atom_site_site_symmetry_order
_atom_site_calc_flag
_atom_site_refinement_flags_posn
_atom_site_refinement_flags_adp
_atom_site_refinement_flags_occupancy
_atom_site_disorder_assembly
_atom_site_disorder_group
Co1 Co 1.07187(4) 0.18231(2) 0.70998(2) 0.02166(9) Uani 1 1 d . . . . .
Co2 Co 0.37796(4) 0.24076(2) 0.28233(2) 0.02084(9) Uani 1 1 d . . . . .
Co3 Co 1.29509(4) 0.49722(2) 0.52416(2) 0.01761(9) Uani 1 1 d . . . . .
O1 O 1.1392(2) 0.14845(5) 0.81937(9) 0.0280(4) Uani 1 1 d . . . . .
O2 O 1.1896(3) 0.22098(6) 0.83407(10) 0.0339(4) Uani 1 1 d . . . . .
O3 O 1.5124(3) 0.27612(6) 1.10556(11) 0.0412(5) Uani 1 1 d . . . . .
O4 O 1.5493(3) 0.22686(6) 1.20585(10) 0.0326(4) Uani 1 1 d . . . . .
O5 O 1.7012(2) 0.07302(6) 1.11930(10) 0.0309(4) Uani 1 1 d . . . . .
O6 O 1.5232(2) 0.04395(5) 1.01054(9) 0.0216(3) Uani 1 1 d . . . . .
O7 O 1.1724(2) 0.28555(5) 0.69552(9) 0.0276(4) Uani 1 1 d . . . . .
O8 O 1.0155(3) 0.23040(5) 0.62460(10) 0.0344(4) Uani 1 1 d . . . . .
O9 O 0.5910(2) 0.26414(5) 0.36775(9) 0.0260(4) Uani 1 1 d . . . . .
O10 O 0.5944(2) 0.33433(6) 0.32137(9) 0.0277(4) Uani 1 1 d . . . . .
O11 O 0.8954(2) 0.45302(5) 0.46793(9) 0.0225(3) Uani 1 1 d . . . . .
O12 O 1.1538(2) 0.44181(5) 0.55552(9) 0.0230(3) Uani 1 1 d . . . . .
O13 O 0.8026(3) 0.18314(9) 0.71223(14) 0.0649(8) Uani 1 1 d D . . . .
H2 H 0.799072 0.211536 0.708740 0.097 Uiso 1 1 d DR U . . .
O14 O 1.3407(3) 0.18823(8) 0.71056(12) 0.0514(6) Uani 1 1 d D . . . .
H3 H 1.359013 0.200073 0.660519 0.077 Uiso 1 1 d DR U . . .
H4 H 1.390843 0.158583 0.719089 0.077 Uiso 1 1 d DR U . . .
O15 O 1.1803(3) 0.48788(6) 0.40023(10) 0.0311(4) Uani 1 1 d D . . . .
N1 N 0.6099(3) -0.06262(6) 0.43362(11) 0.0279(5) Uani 1 1 d . . . . .
N2 N 0.7021(3) 0.01408(7) 0.43410(12) 0.0313(5) Uani 1 1 d . . . . .
N3 N 0.7642(3) -0.02827(6) 0.55365(11) 0.0299(5) Uani 1 1 d . . . . .
N4 N 0.6276(3) -0.18137(6) 0.64830(11) 0.0256(4) Uani 1 1 d . . . . .
N5 N 0.3986(3) -0.00679(6) 0.14897(11) 0.0227(4) Uani 1 1 d . . . . .
N6 N 1.0142(3) 0.12439(6) 0.63813(12) 0.0315(5) Uani 1 1 d . . . . .
C1 C 0.6807(4) -0.06323(8) 0.51179(13) 0.0264(5) Uani 1 1 d . . . . .
C2 C 0.6229(4) -0.02309(8) 0.39744(14) 0.0269(5) Uani 1 1 d . . . . .
C3 C 0.7715(4) 0.00903(8) 0.51143(14) 0.0276(5) Uani 1 1 d . . . . .
C4 C 0.6634(4) -0.10487(8) 0.55769(13) 0.0268(5) Uani 1 1 d . . . . .
C5 C 0.7509(4) -0.10820(8) 0.63710(15) 0.0393(7) Uani 1 1 d . . . . .
H5B H 0.823026 -0.084772 0.661342 0.047 Uiso 1 1 calc R U . . .
C6 C 0.7300(4) -0.14638(8) 0.67951(15) 0.0384(7) Uani 1 1 d . . . . .
H6A H 0.789921 -0.148099 0.732553 0.046 Uiso 1 1 calc R U . . .
C7 C 0.5449(4) -0.17829(8) 0.57155(14) 0.0306(6) Uani 1 1 d . . . . .
H7A H 0.474608 -0.202323 0.548585 0.037 Uiso 1 1 calc R U . . .
C8 C 0.5592(4) -0.14086(8) 0.52458(14) 0.0318(6) Uani 1 1 d . . . . .
H8A H 0.499293 -0.140032 0.471472 0.038 Uiso 1 1 calc R U . . .
C9 C 0.5437(4) -0.01849(8) 0.31144(13) 0.0260(5) Uani 1 1 d . . . . .
C10 C 0.5172(4) -0.05499(8) 0.25927(14) 0.0291(6) Uani 1 1 d . . . . .
H10A H 0.545304 -0.083978 0.278049 0.035 Uiso 1 1 calc R U . . .
C11 C 0.4491(4) -0.04746(8) 0.17997(14) 0.0272(5) Uani 1 1 d . . . . .
H11A H 0.436941 -0.071912 0.145417 0.033 Uiso 1 1 calc R U . . .
C12 C 0.4207(4) 0.02790(8) 0.20001(13) 0.0278(5) Uani 1 1 d . . . . .
H12A H 0.382798 0.056196 0.180445 0.033 Uiso 1 1 calc R U . . .
C13 C 0.4966(4) 0.02380(8) 0.27989(14) 0.0318(6) Uani 1 1 d . . . . .
H13B H 0.516093 0.049112 0.312388 0.038 Uiso 1 1 calc R U . . .
C14 C 0.8617(4) 0.04882(8) 0.55487(14) 0.0283(5) Uani 1 1 d . . . . .
C15 C 0.8809(4) 0.08876(8) 0.51473(15) 0.0335(6) Uani 1 1 d . . . . .
H15B H 0.843170 0.090758 0.459588 0.040 Uiso 1 1 calc R U . . .
C16 C 0.9573(4) 0.12535(8) 0.55886(15) 0.0360(6) Uani 1 1 d . . . . .
H16A H 0.969714 0.151987 0.531996 0.043 Uiso 1 1 calc R U . . .
C17 C 1.0002(4) 0.08534(9) 0.67559(15) 0.0406(7) Uani 1 1 d . . . . .
H17A H 1.042924 0.083971 0.730499 0.049 Uiso 1 1 calc R U . . .
C18 C 0.9261(4) 0.04724(9) 0.63695(15) 0.0393(7) Uani 1 1 d . . . . .
H18A H 0.919047 0.020822 0.665251 0.047 Uiso 1 1 calc R U . . .
C19 C 1.3131(3) 0.17238(7) 0.94405(12) 0.0195(4) Uani 1 1 d . . . . .
C20 C 1.3598(3) 0.20764(7) 0.99772(12) 0.0208(5) Uani 1 1 d . . . . .
H20A H 1.320576 0.236656 0.983310 0.025 Uiso 1 1 calc R U . . .
C21 C 1.4654(3) 0.19944(7) 1.07318(13) 0.0200(5) Uani 1 1 d . . . . .
C22 C 1.5305(3) 0.15660(7) 1.09343(13) 0.0210(5) Uani 1 1 d . . . . .
H22A H 1.601539 0.151313 1.143622 0.025 Uiso 1 1 calc R U . . .
C23 C 1.4899(3) 0.12133(7) 1.03897(12) 0.0188(4) Uani 1 1 d . . . . .
C24 C 1.3762(3) 0.12925(7) 0.96519(12) 0.0201(5) Uani 1 1 d . . . . .
H24A H 1.342469 0.105531 0.929929 0.024 Uiso 1 1 calc R U . . .
C25 C 1.2059(3) 0.18096(8) 0.86170(13) 0.0235(5) Uani 1 1 d . . . . .
C26 C 1.5116(3) 0.23725(8) 1.13203(14) 0.0241(5) Uani 1 1 d . . . . .
C27 C 1.5793(3) 0.07684(7) 1.05974(12) 0.0203(5) Uani 1 1 d . . . . .
C28 C 0.9842(3) 0.30382(7) 0.57139(12) 0.0178(4) Uani 1 1 d . . . . .
C29 C 0.8603(3) 0.28843(7) 0.50494(12) 0.0192(4) Uani 1 1 d . . . . .
H29A H 0.825481 0.258408 0.501777 0.023 Uiso 1 1 calc R U . . .
C30 C 0.7889(3) 0.31784(7) 0.44357(12) 0.0178(4) Uani 1 1 d . . . . .
C31 C 0.8420(3) 0.36253(7) 0.44883(12) 0.0195(4) Uani 1 1 d . . . . .
H31A H 0.795430 0.381987 0.407211 0.023 Uiso 1 1 calc R U . . .
C32 C 0.9623(3) 0.37890(7) 0.51435(12) 0.0164(4) Uani 1 1 d . . . . .
C33 C 1.0347(3) 0.34924(7) 0.57614(12) 0.0175(4) Uani 1 1 d . . . . .
H33A H 1.116439 0.359692 0.620435 0.021 Uiso 1 1 calc R U . . .
C34 C 1.0634(3) 0.27087(7) 0.63583(13) 0.0201(5) Uani 1 1 d . . . . .
C35 C 0.6491(3) 0.30409(7) 0.37249(12) 0.0196(4) Uani 1 1 d . . . . .
C36 C 1.0075(3) 0.42827(7) 0.51396(12) 0.0169(4) Uani 1 1 d . . . . .
H1 H 0.745(4) 0.1727(6) 0.7465(16) 0.069(12) Uiso 1 1 d D . . . .
H5 H 1.0687(17) 0.4830(9) 0.399(2) 0.057(11) Uiso 1 1 d D . . . .
H6 H 1.203(4) 0.5142(5) 0.3852(19) 0.064(12) Uiso 1 1 d D . . . .

loop_
_atom_site_aniso_label
_atom_site_aniso_U_11
_atom_site_aniso_U_22
_atom_site_aniso_U_33
_atom_site_aniso_U_23
_atom_site_aniso_U_13
_atom_site_aniso_U_12
Co1 0.02544(18) 0.01588(16) 0.01975(16) 0.00277(11) -0.00489(13) -0.00249(12)
Co2 0.02519(19) 0.01764(17) 0.01680(16) -0.00246(11) -0.00272(13) -0.00390(12)
Co3 0.01886(17) 0.01390(16) 0.01784(16) 0.00041(10) -0.00170(12) -0.00161(11)
O1 0.0360(10) 0.0243(9) 0.0193(8) 0.0005(6) -0.0051(7) -0.0054(7)
O2 0.0396(11) 0.0228(9) 0.0330(10) 0.0110(7) -0.0081(8) -0.0011(8)
O3 0.0733(15) 0.0192(9) 0.0316(10) -0.0054(7) 0.0120(10) -0.0035(9)
O4 0.0356(11) 0.0393(10) 0.0201(8) -0.0071(7) -0.0012(8) 0.0068(8)
O5 0.0349(10) 0.0252(9) 0.0260(9) -0.0013(7) -0.0096(8) 0.0055(8)
O6 0.0233(9) 0.0146(7) 0.0258(8) -0.0024(6) 0.0022(7) 0.0000(6)
O7 0.0342(10) 0.0184(8) 0.0223(8) 0.0016(6) -0.0130(7) 0.0009(7)
O8 0.0487(12) 0.0160(8) 0.0290(9) 0.0070(7) -0.0148(8) -0.0065(8)
O9 0.0302(10) 0.0227(8) 0.0211(8) -0.0042(6) -0.0047(7) -0.0086(7)
O10 0.0279(9) 0.0300(9) 0.0197(8) 0.0046(6) -0.0083(7) -0.0049(7)
O11 0.0216(9) 0.0146(8) 0.0278(8) 0.0016(6) -0.0030(7) 0.0017(6)
O12 0.0224(9) 0.0167(8) 0.0257(8) 0.0015(6) -0.0050(7) -0.0059(6)
O13 0.0396(13) 0.104(2) 0.0563(15) 0.0457(14) 0.0208(12) 0.0308(13)
O14 0.0257(11) 0.0791(16) 0.0453(12) 0.0379(11) -0.0029(9) -0.0006(10)
O15 0.0350(11) 0.0311(10) 0.0246(9) -0.0001(7) -0.0004(8) -0.0088(8)
N1 0.0409(13) 0.0193(10) 0.0200(10) 0.0025(7) -0.0023(9) -0.0038(9)
N2 0.0460(14) 0.0226(10) 0.0208(10) 0.0001(8) -0.0038(10) -0.0056(10)
N3 0.0452(14) 0.0199(10) 0.0207(10) 0.0012(8) -0.0028(9) -0.0063(9)
N4 0.0346(12) 0.0177(10) 0.0208(10) 0.0011(7) -0.0030(9) -0.0002(8)
N5 0.0247(11) 0.0209(10) 0.0202(10) 0.0001(7) -0.0010(8) -0.0018(8)
N6 0.0426(14) 0.0204(11) 0.0277(11) -0.0013(8) -0.0025(10) -0.0046(9)
C1 0.0345(15) 0.0205(12) 0.0215(11) 0.0001(9) -0.0009(10) -0.0014(10)
C2 0.0364(15) 0.0202(12) 0.0214(11) 0.0000(9) -0.0008(11) -0.0013(10)
C3 0.0342(15) 0.0233(12) 0.0230(12) -0.0002(9) 0.0005(11) -0.0018(10)
C4 0.0371(15) 0.0186(11) 0.0222(11) 0.0025(9) 0.0003(11) -0.0005(10)
C5 0.061(2) 0.0209(13) 0.0281(13) 0.0027(10) -0.0104(13) -0.0154(13)
C6 0.057(2) 0.0250(13) 0.0243(12) 0.0047(10) -0.0127(13) -0.0082(13)
C7 0.0414(16) 0.0226(12) 0.0230(12) 0.0011(9) -0.0053(11) -0.0071(11)
C8 0.0481(17) 0.0224(13) 0.0197(11) 0.0004(9) -0.0059(11) -0.0054(11)
C9 0.0341(14) 0.0219(12) 0.0197(11) 0.0010(9) -0.0003(10) -0.0044(10)
C10 0.0418(16) 0.0163(11) 0.0246(12) 0.0019(9) -0.0047(11) -0.0020(10)
C11 0.0344(14) 0.0183(11) 0.0259(12) -0.0019(9) -0.0014(11) -0.0011(10)
C12 0.0390(15) 0.0197(12) 0.0212(11) 0.0008(9) -0.0022(11) 0.0041(11)
C13 0.0486(17) 0.0194(12) 0.0239(12) -0.0024(9) -0.0011(12) -0.0017(11)
C14 0.0383(15) 0.0200(12) 0.0237(12) 0.0002(9) -0.0004(11) -0.0020(11)
C15 0.0480(17) 0.0266(13) 0.0225(12) 0.0018(9) -0.0013(12) -0.0049(12)
C16 0.0556(19) 0.0209(13) 0.0293(13) 0.0025(10) 0.0034(13) -0.0086(12)
C17 0.065(2) 0.0260(14) 0.0239(13) -0.0003(10) -0.0083(13) -0.0087(13)
C18 0.066(2) 0.0223(13) 0.0240(13) 0.0029(10) -0.0038(13) -0.0105(13)
C19 0.0216(12) 0.0196(11) 0.0159(10) 0.0026(8) 0.0006(9) -0.0019(9)
C20 0.0271(13) 0.0146(10) 0.0196(11) 0.0001(8) 0.0023(9) 0.0016(9)
C21 0.0221(12) 0.0167(11) 0.0205(11) -0.0027(8) 0.0024(9) -0.0019(9)
C22 0.0249(12) 0.0206(11) 0.0160(10) -0.0006(8) 0.0004(9) -0.0019(9)
C23 0.0213(12) 0.0151(10) 0.0195(10) 0.0015(8) 0.0025(9) 0.0015(9)
C24 0.0243(12) 0.0168(11) 0.0183(10) -0.0023(8) 0.0018(9) -0.0042(9)
C25 0.0234(13) 0.0242(12) 0.0213(11) 0.0043(9) 0.0002(10) -0.0007(10)
C26 0.0246(13) 0.0239(12) 0.0232(12) -0.0076(9) 0.0030(10) 0.0000(10)
C27 0.0218(12) 0.0172(11) 0.0211(11) 0.0005(8) 0.0023(9) -0.0014(9)
C28 0.0179(11) 0.0158(10) 0.0176(10) 0.0010(8) -0.0010(9) -0.0008(8)
C29 0.0216(12) 0.0140(10) 0.0199(10) -0.0004(8) -0.0007(9) -0.0022(9)
C30 0.0182(11) 0.0168(10) 0.0166(10) -0.0009(8) -0.0011(9) -0.0012(8)
C31 0.0192(11) 0.0187(11) 0.0179(10) 0.0029(8) -0.0030(9) 0.0003(9)
C32 0.0148(11) 0.0150(10) 0.0181(10) 0.0000(8) 0.0004(8) -0.0005(8)
C33 0.0172(11) 0.0168(10) 0.0158(10) -0.0007(8) -0.0031(8) -0.0006(8)
C34 0.0220(12) 0.0189(11) 0.0175(10) 0.0029(8) -0.0004(9) -0.0002(9)
C35 0.0186(11) 0.0229(11) 0.0156(10) -0.0042(8) -0.0012(9) -0.0021(9)
C36 0.0188(11) 0.0136(10) 0.0172(10) -0.0001(8) 0.0007(9) 0.0001(8)

loop_
_atom_type_symbol
_atom_type_description
_atom_type_scat_dispersion_real
_atom_type_scat_dispersion_imag
_atom_type_scat_source
C C 0.0033 0.0016 'International Tables Vol C Tables 4.2.6.8 and 6.1.1.4'
H H 0.0000 0.0000 'International Tables Vol C Tables 4.2.6.8 and 6.1.1.4'
Co Co 0.3494 0.9721 'International Tables Vol C Tables 4.2.6.8 and 6.1.1.4'
N N 0.0061 0.0033 'International Tables Vol C Tables 4.2.6.8 and 6.1.1.4'
O O 0.0106 0.0060 'International Tables Vol C Tables 4.2.6.8 and 6.1.1.4'

loop_
_geom_angle_atom_site_label_1
_geom_angle_atom_site_label_2
_geom_angle_atom_site_label_3
_geom_angle
_geom_angle_site_symmetry_1
_geom_angle_site_symmetry_3
_geom_angle_publ_flag
O8 Co1 O14 90.51(8) . . ?
O8 Co1 O13 86.43(9) . . ?
O14 Co1 O13 174.20(11) . . ?
O8 Co1 O1 163.82(7) . . ?
O14 Co1 O1 88.43(7) . . ?
O13 Co1 O1 93.14(8) . . ?
O8 Co1 N6 99.71(8) . . ?
O14 Co1 N6 99.42(10) . . ?
O13 Co1 N6 85.96(11) . . ?
O1 Co1 N6 96.39(7) . . ?
O4 Co2 O9 90.85(8) 1_454 . ?
O4 Co2 O7 86.98(8) 1_454 4_465 ?
O9 Co2 O7 176.99(7) . 4_465 ?
O4 Co2 N4 105.73(8) 1_454 3_656 ?
O9 Co2 N4 89.18(7) . 3_656 ?
O7 Co2 N4 89.40(7) 4_465 3_656 ?
O4 Co2 O2 157.18(7) 1_454 4_465 ?
O9 Co2 O2 91.08(7) . 4_465 ?
O7 Co2 O2 91.73(7) 4_465 4_465 ?
N4 Co2 O2 97.03(8) 3_656 4_465 ?
O11 Co3 O12 98.50(7) 3_766 . ?
O11 Co3 O6 92.70(7) 3_766 2_856 ?
O12 Co3 O6 168.79(6) . 2_856 ?
O11 Co3 N5 87.76(7) 3_766 4_666 ?
O12 Co3 N5 87.34(7) . 4_666 ?
O6 Co3 N5 93.60(7) 2_856 4_666 ?
O11 Co3 O15 90.42(7) 3_766 . ?
O12 Co3 O15 91.36(7) . . ?
O6 Co3 O15 88.07(7) 2_856 . ?
N5 Co3 O15 177.59(8) 4_666 . ?
O11 Co3 O6 169.18(6) 3_766 4_565 ?
O12 Co3 O6 92.32(7) . 4_565 ?
O6 Co3 O6 76.49(7) 2_856 4_565 ?
N5 Co3 O6 92.38(7) 4_666 4_565 ?
O15 Co3 O6 89.70(7) . 4_565 ?
C25 O1 Co1 98.15(14) . . ?
C25 O2 Co2 128.57(17) . 4_666 ?
C26 O4 Co2 122.33(16) . 1_656 ?
C27 O6 Co3 121.78(14) . 2_846 ?
C27 O6 Co3 121.23(14) . 4_566 ?
Co3 O6 Co3 103.52(7) 2_846 4_566 ?
C34 O7 Co2 136.59(15) . 4_666 ?
C34 O8 Co1 123.50(15) . . ?
C35 O9 Co2 125.01(15) . . ?
C36 O11 Co3 139.00(14) . 3_766 ?
C36 O12 Co3 123.07(14) . . ?
Co1 O13 H2 91.6 . . ?
Co1 O13 H1 131(2) . . ?
H2 O13 H1 113.5 . . ?
Co1 O14 H3 110.4 . . ?
Co1 O14 H4 106.5 . . ?
H3 O14 H4 110.5 . . ?
Co3 O15 H5 105(2) . . ?
Co3 O15 H6 96(2) . . ?
H5 O15 H6 113.8(17) . . ?
C1 N1 C2 114.9(2) . . ?
C3 N2 C2 114.8(2) . . ?
C3 N3 C1 115.0(2) . . ?
C7 N4 C6 117.1(2) . . ?
C7 N4 Co2 122.95(16) . 3_656 ?
C6 N4 Co2 119.70(16) . 3_656 ?
C12 N5 C11 116.6(2) . . ?
C12 N5 Co3 121.30(15) . 4_465 ?
C11 N5 Co3 122.06(15) . 4_465 ?
C16 N6 C17 117.5(2) . . ?
C16 N6 Co1 123.98(16) . . ?
C17 N6 Co1 117.20(17) . . ?
N1 C1 N3 124.9(2) . . ?
N1 C1 C4 118.6(2) . . ?
N3 C1 C4 116.5(2) . . ?
N1 C2 N2 124.8(2) . . ?
N1 C2 C9 119.1(2) . . ?
N2 C2 C9 116.1(2) . . ?
N2 C3 N3 125.6(2) . . ?
N2 C3 C14 117.1(2) . . ?
N3 C3 C14 117.2(2) . . ?
C8 C4 C5 117.8(2) . . ?
C8 C4 C1 122.2(2) . . ?
C5 C4 C1 120.0(2) . . ?
C6 C5 C4 119.4(2) . . ?
C6 C5 H5B 120.3 . . ?
C4 C5 H5B 120.3 . . ?
N4 C6 C5 123.4(2) . . ?
N4 C6 H6A 118.3 . . ?
C5 C6 H6A 118.3 . . ?
N4 C7 C8 123.1(2) . . ?
N4 C7 H7A 118.5 . . ?
C8 C7 H7A 118.5 . . ?
C4 C8 C7 119.3(2) . . ?
C4 C8 H8A 120.4 . . ?
C7 C8 H8A 120.4 . . ?
C13 C9 C10 117.7(2) . . ?
C13 C9 C2 119.5(2) . . ?
C10 C9 C2 122.8(2) . . ?
C11 C10 C9 118.9(2) . . ?
C11 C10 H10A 120.6 . . ?
C9 C10 H10A 120.6 . . ?
N5 C11 C10 123.9(2) . . ?
N5 C11 H11A 118.0 . . ?
C10 C11 H11A 118.0 . . ?
N5 C12 C13 123.4(2) . . ?
N5 C12 H12A 118.3 . . ?
C13 C12 H12A 118.3 . . ?
C12 C13 C9 119.3(2) . . ?
C12 C13 H13B 120.3 . . ?
C9 C13 H13B 120.3 . . ?
C18 C14 C15 118.4(2) . . ?
C18 C14 C3 120.6(2) . . ?
C15 C14 C3 121.0(2) . . ?
C16 C15 C14 118.4(2) . . ?
C16 C15 H15B 120.8 . . ?
C14 C15 H15B 120.8 . . ?
N6 C16 C15 123.4(2) . . ?
N6 C16 H16A 118.3 . . ?
C15 C16 H16A 118.3 . . ?
N6 C17 C18 123.3(2) . . ?
N6 C17 H17A 118.3 . . ?
C18 C17 H17A 118.3 . . ?
C17 C18 C14 118.9(2) . . ?
C17 C18 H18A 120.5 . . ?
C14 C18 H18A 120.5 . . ?
C20 C19 C24 119.7(2) . . ?
C20 C19 C25 120.6(2) . . ?
C24 C19 C25 119.60(19) . . ?
C19 C20 C21 120.0(2) . . ?
C19 C20 H20A 120.0 . . ?
C21 C20 H20A 120.0 . . ?
C22 C21 C20 120.1(2) . . ?
C22 C21 C26 119.9(2) . . ?
C20 C21 C26 120.0(2) . . ?
C21 C22 C23 120.4(2) . . ?
C21 C22 H22A 119.8 . . ?
C23 C22 H22A 119.8 . . ?
C22 C23 C24 119.23(19) . . ?
C22 C23 C27 118.60(19) . . ?
C24 C23 C27 122.06(19) . . ?
C19 C24 C23 120.49(19) . . ?
C19 C24 H24A 119.8 . . ?
C23 C24 H24A 119.8 . . ?
O1 C25 O2 120.6(2) . . ?
O1 C25 C19 119.4(2) . . ?
O2 C25 C19 120.0(2) . . ?
O3 C26 O4 124.7(2) . . ?
O3 C26 C21 118.1(2) . . ?
O4 C26 C21 117.2(2) . . ?
O5 C27 O6 123.7(2) . . ?
O5 C27 C23 120.3(2) . . ?
O6 C27 C23 115.96(19) . . ?
C29 C28 C33 119.59(19) . . ?
C29 C28 C34 119.00(19) . . ?
C33 C28 C34 121.40(19) . . ?
C30 C29 C28 120.2(2) . . ?
C30 C29 H29A 119.9 . . ?
C28 C29 H29A 119.9 . . ?
C31 C30 C29 119.4(2) . . ?
C31 C30 C35 117.54(18) . . ?
C29 C30 C35 122.99(19) . . ?
C32 C31 C30 121.71(19) . . ?
C32 C31 H31A 119.1 . . ?
C30 C31 H31A 119.1 . . ?
C31 C32 C33 118.88(19) . . ?
C31 C32 C36 116.91(18) . . ?
C33 C32 C36 124.20(19) . . ?
C32 C33 C28 120.17(19) . . ?
C32 C33 H33A 119.9 . . ?
C28 C33 H33A 119.9 . . ?
O7 C34 O8 125.3(2) . . ?
O7 C34 C28 117.92(19) . . ?
O8 C34 C28 116.76(19) . . ?
O9 C35 O10 124.3(2) . . ?
O9 C35 C30 119.23(19) . . ?
O10 C35 C30 116.47(19) . . ?
O12 C36 O11 124.60(19) . . ?
O12 C36 C32 119.00(18) . . ?
O11 C36 C32 116.33(19) . . ?

loop_
_geom_bond_atom_site_label_1
_geom_bond_atom_site_label_2
_geom_bond_distance
_geom_bond_site_symmetry_2
_geom_bond_publ_flag
Co1 O8 2.0272(17) . ?
Co1 O14 2.039(2) . ?
Co1 O13 2.045(2) . ?
Co1 O1 2.0945(17) . ?
Co1 N6 2.111(2) . ?
Co2 O4 2.0578(19) 1_454 ?
Co2 O9 2.0668(17) . ?
Co2 O7 2.0757(16) 4_465 ?
Co2 N4 2.1329(19) 3_656 ?
Co2 O2 2.1475(19) 4_465 ?
Co3 O11 2.0892(16) 3_766 ?
Co3 O12 2.0924(16) . ?
Co3 O6 2.1213(16) 2_856 ?
Co3 N5 2.1386(19) 4_666 ?
Co3 O15 2.1400(19) . ?
Co3 O6 2.1667(17) 4_565 ?
O1 C25 1.252(3) . ?
O2 C25 1.278(3) . ?
O3 C26 1.243(3) . ?
O4 C26 1.274(3) . ?
O5 C27 1.235(3) . ?
O6 C27 1.305(3) . ?
O7 C34 1.255(3) . ?
O8 C34 1.261(3) . ?
O9 C35 1.264(3) . ?
O10 C35 1.265(3) . ?
O11 C36 1.270(3) . ?
O12 C36 1.256(3) . ?
O13 H2 0.8473 . ?
O13 H1 0.856(9) . ?
O14 H3 0.9600 . ?
O14 H4 0.9600 . ?
O15 H5 0.852(10) . ?
O15 H6 0.850(10) . ?
N1 C1 1.336(3) . ?
N1 C2 1.342(3) . ?
N2 C3 1.329(3) . ?
N2 C2 1.351(3) . ?
N3 C3 1.331(3) . ?
N3 C1 1.346(3) . ?
N4 C7 1.338(3) . ?
N4 C6 1.343(3) . ?
N5 C12 1.340(3) . ?
N5 C11 1.345(3) . ?
N6 C16 1.337(3) . ?
N6 C17 1.341(3) . ?
C1 C4 1.486(3) . ?
C2 C9 1.478(3) . ?
C3 C14 1.489(3) . ?
C4 C8 1.382(3) . ?
C4 C5 1.389(3) . ?
C5 C6 1.374(3) . ?
C5 H5B 0.9300 . ?
C6 H6A 0.9300 . ?
C7 C8 1.390(3) . ?
C7 H7A 0.9300 . ?
C8 H8A 0.9300 . ?
C9 C13 1.387(3) . ?
C9 C10 1.394(3) . ?
C10 C11 1.368(3) . ?
C10 H10A 0.9300 . ?
C11 H11A 0.9300 . ?
C12 C13 1.376(3) . ?
C12 H12A 0.9300 . ?
C13 H13B 0.9300 . ?
C14 C18 1.390(3) . ?
C14 C15 1.394(3) . ?
C15 C16 1.384(3) . ?
C15 H15B 0.9300 . ?
C16 H16A 0.9300 . ?
C17 C18 1.374(3) . ?
C17 H17A 0.9300 . ?
C18 H18A 0.9300 . ?
C19 C20 1.392(3) . ?
C19 C24 1.392(3) . ?
C19 C25 1.499(3) . ?
C20 C21 1.396(3) . ?
C20 H20A 0.9300 . ?
C21 C22 1.385(3) . ?
C21 C26 1.503(3) . ?
C22 C23 1.396(3) . ?
C22 H22A 0.9300 . ?
C23 C24 1.397(3) . ?
C23 C27 1.496(3) . ?
C24 H24A 0.9300 . ?
C28 C29 1.397(3) . ?
C28 C33 1.403(3) . ?
C28 C34 1.506(3) . ?
C29 C30 1.389(3) . ?
C29 H29A 0.9300 . ?
C30 C31 1.387(3) . ?
C30 C35 1.499(3) . ?
C31 C32 1.383(3) . ?
C31 H31A 0.9300 . ?
C32 C33 1.401(3) . ?
C32 C36 1.509(3) . ?
C33 H33A 0.9300 . ?
